data_2103004
loop_
_publ_author_name
'Prinz, Sebastian'
'Sparta, Karine M.'
'Roth, Georg'

_publ_section_title
;
 Temperature dependence of the <i>A</i>V~3~O~7~ (<i>A</i> = Ca, Sr)
 structure
;
_journal_coeditor_code BM5051
_journal_issue 6
_journal_name_full 'Acta Crystallographica Section B'
_journal_page_first 836
_journal_page_last 842
_journal_paper_doi 10.1107/S0108768107050550
_journal_volume 63
_journal_year 2007
_chemical_formula_moiety 'O7 V3, Ca'
_chemical_formula_sum 'Ca O7 V3'
_chemical_formula_weight 304.90
_chemical_name_systematic
;
 ?
;
_space_group_IT_number 62
_symmetry_cell_setting orthorhombic
_symmetry_space_group_name_Hall '-P 2ac 2n'
_symmetry_space_group_name_H-M 'P n m a'
_atom_sites_solution_hydrogens none
_atom_sites_solution_primary direct
_atom_sites_solution_secondary difmap
_audit_creation_method SHELXL-97
_cell_angle_alpha 90.00
_cell_angle_beta 90.00
_cell_angle_gamma 90.00
_cell_formula_units_Z 4
_cell_length_a 10.436(3)
_cell_length_b 10.368(2)
_cell_length_c 5.2911(15)
_cell_measurement_reflns_used 2671
_cell_measurement_temperature 237.0(10)
_cell_measurement_theta_max 23.4
_cell_measurement_theta_min 1.3
_cell_volume 572.5(3)
_computing_cell_refinement 'X-AREA (Stoe, 2002)'
_computing_data_collection 'X-AREA (Stoe, 2002)'
_computing_data_reduction 'X-RED (Stoe, 1996)'
_computing_molecular_graphics 'ATOMS Version 5.1'
_computing_publication_material 'WinGX 1.64.05 (Farrugia, 1999)'
_computing_structure_refinement 'SHELXL-97 (Sheldrick, 1997)'
_computing_structure_solution 'SHELXS-97 (Sheldrick, 1997)'
_diffrn_ambient_temperature 237.0(10)
_diffrn_detector_area_resol_mean 0
_diffrn_measured_fraction_theta_full 0.960
_diffrn_measured_fraction_theta_max 0.960
_diffrn_measurement_device_type 'STOE IPDS 2'
_diffrn_measurement_method 'Rotation method'
_diffrn_radiation_monochromator graphite
_diffrn_radiation_source 'fine-focus sealed tube'
_diffrn_radiation_type MoK\a
_diffrn_radiation_wavelength 0.71073
_diffrn_reflns_av_R_equivalents 0.0331
_diffrn_reflns_av_sigmaI/netI 0.0197
_diffrn_reflns_limit_h_max 11
_diffrn_reflns_limit_h_min -11
_diffrn_reflns_limit_k_max 10
_diffrn_reflns_limit_k_min -10
_diffrn_reflns_limit_l_max 5
_diffrn_reflns_limit_l_min -5
_diffrn_reflns_number 2415
_diffrn_reflns_theta_full 22.97
_diffrn_reflns_theta_max 22.97
_diffrn_reflns_theta_min 3.91
_diffrn_standards_decay_% 0
_diffrn_standards_interval_count 0
_diffrn_standards_interval_time 0
_diffrn_standards_number 0
_exptl_absorpt_coefficient_mu 5.671
_exptl_absorpt_correction_T_max 0.4705
_exptl_absorpt_correction_T_min 0.3170
_exptl_absorpt_correction_type numerical
_exptl_absorpt_process_details 'X-SHAPE (Stoe & Cie, 1996)'
_exptl_crystal_colour brown
_exptl_crystal_density_diffrn 3.537
_exptl_crystal_density_method 'not measured'
_exptl_crystal_F_000 580
_exptl_crystal_size_max 0.3
_exptl_crystal_size_mid 0.2
_exptl_crystal_size_min 0.1
_refine_diff_density_max 0.327
_refine_diff_density_min -0.355
_refine_ls_extinction_coef 0.0185(15)
_refine_ls_extinction_expression Fc^*^=kFc[1+0.001xFc^2^\l^3^/sin(2\q)]^-1/4^
_refine_ls_extinction_method SHELXL
_refine_ls_goodness_of_fit_ref 0.901
_refine_ls_hydrogen_treatment none
_refine_ls_matrix_type full
_refine_ls_number_parameters 38
_refine_ls_number_reflns 404
_refine_ls_number_restraints 0
_refine_ls_restrained_S_all 0.901
_refine_ls_R_factor_all 0.0215
_refine_ls_R_factor_gt 0.0187
_refine_ls_shift/su_max 0.000
_refine_ls_shift/su_mean 0.000
_refine_ls_structure_factor_coef Fsqd
_refine_ls_weighting_details 'calc w=1/[\s^2^(Fo^2^)+(0.0477P)^2^+0.0000P] where P=(Fo^2^+2Fc^2^)/3'
_refine_ls_weighting_scheme calc
_refine_ls_wR_factor_gt 0.0531
_refine_ls_wR_factor_ref 0.0538
_reflns_number_gt 367
_reflns_number_total 404
_reflns_threshold_expression >2sigma(I)
_cod_data_source_file bm5051.cif
_cod_data_source_block CaV3O7_237K
_cod_original_cell_volume 572.5(2)
_cod_database_code 2103004

loop_
_symmetry_equiv_pos_as_xyz
'x, y, z'
'-x+1/2, -y, z+1/2'
'x+1/2, -y+1/2, -z+1/2'
'-x, y+1/2, -z'
'-x, -y, -z'
'x-1/2, y, -z-1/2'
'-x-1/2, y-1/2, z-1/2'
'x, -y-1/2, z'

loop_
_atom_site_type_symbol
_atom_site_label
_atom_site_fract_x
_atom_site_fract_y
_atom_site_fract_z
_atom_site_U_iso_or_equiv
_atom_site_adp_type
_atom_site_calc_flag
_atom_site_refinement_flags
_atom_site_occupancy
Ca Ca1 0.08481(9) 0.2500 0.29989(14) 0.0069(3) Uani d S 1
V V1 0.28872(7) 0.2500 0.79216(13) 0.0052(3) Uani d S 1
V V2 0.18744(5) 0.52030(5) 0.78363(9) 0.0053(3) Uani d . 1
O O1 0.4435(3) 0.2500 0.8077(5) 0.0113(8) Uiso d S 1
O O2 0.0400(2) 0.5653(2) 0.7667(4) 0.0125(6) Uiso d . 1
O O3 0.22015(19) 0.3798(2) 0.0258(4) 0.0066(5) Uiso d . 1
O O4 0.22661(19) 0.3795(2) 0.5483(4) 0.0065(5) Uiso d . 1

loop_
_atom_site_aniso_label
_atom_site_aniso_U_11
_atom_site_aniso_U_22
_atom_site_aniso_U_33
_atom_site_aniso_U_12
_atom_site_aniso_U_13
_atom_site_aniso_U_23
Ca1 0.0046(5) 0.0071(6) 0.0089(5) 0.000 0.0000(3) 0.000
V1 0.0047(5) 0.0050(5) 0.0061(5) 0.000 -0.0004(3) 0.000
V2 0.0051(4) 0.0050(4) 0.0059(4) 0.0008(2) 0.0001(2) 0.00021(19)

loop_
_atom_type_symbol
_atom_type_description
_atom_type_scat_dispersion_real
_atom_type_scat_dispersion_imag
_atom_type_scat_source
O O 0.0106 0.0060 'International Tables Vol C Tables 4.2.6.8 and 6.1.1.4'
Ca Ca 0.2262 0.3064 'International Tables Vol C Tables 4.2.6.8 and 6.1.1.4'
V V 0.3005 0.5294 'International Tables Vol C Tables 4.2.6.8 and 6.1.1.4'

loop_
_geom_angle_atom_site_label_1
_geom_angle_atom_site_label_2
_geom_angle_atom_site_label_3
_geom_angle_site_symmetry_1
_geom_angle_site_symmetry_3
_geom_angle
O2 Ca1 O2 4_546 5_566 109.66(12)
O2 Ca1 O4 4_546 . 152.33(8)
O2 Ca1 O4 5_566 . 88.14(7)
O2 Ca1 O4 4_546 8_565 88.14(7)
O2 Ca1 O4 5_566 8_565 152.33(8)
O4 Ca1 O4 . 8_565 68.33(10)
O2 Ca1 O3 4_546 8_565 77.34(7)
O2 Ca1 O3 5_566 8_565 133.31(7)
O4 Ca1 O3 . 8_565 106.22(8)
O4 Ca1 O3 8_565 8_565 69.97(7)
O2 Ca1 O3 4_546 . 133.31(7)
O2 Ca1 O3 5_566 . 77.34(7)
O4 Ca1 O3 . . 69.97(7)
O4 Ca1 O3 8_565 . 106.22(8)
O3 Ca1 O3 8_565 . 67.23(10)
O2 Ca1 O1 4_546 6_557 78.49(7)
O2 Ca1 O1 5_566 6_557 78.49(7)
O4 Ca1 O1 . 6_557 84.86(8)
O4 Ca1 O1 8_565 6_557 84.86(8)
O3 Ca1 O1 8_565 6_557 145.37(5)
O3 Ca1 O1 . 6_557 145.37(5)
O2 Ca1 V1 4_546 . 117.92(6)
O2 Ca1 V1 5_566 . 117.92(6)
O4 Ca1 V1 . . 35.22(5)
O4 Ca1 V1 8_565 . 35.22(5)
O3 Ca1 V1 8_565 . 95.42(6)
O3 Ca1 V1 . . 95.42(6)
O1 Ca1 V1 6_557 . 74.64(7)
O2 Ca1 V2 4_546 2_564 165.29(6)
O2 Ca1 V2 5_566 2_564 79.07(6)
O4 Ca1 V2 . 2_564 34.90(5)
O4 Ca1 V2 8_565 2_564 88.54(6)
O3 Ca1 V2 8_565 2_564 88.06(6)
O3 Ca1 V2 . 2_564 35.19(5)
O1 Ca1 V2 6_557 2_564 115.46(5)
V1 Ca1 V2 . 2_564 64.72(2)
O2 Ca1 V2 4_546 7_655 79.07(6)
O2 Ca1 V2 5_566 7_655 165.29(6)
O4 Ca1 V2 . 7_655 88.54(6)
O4 Ca1 V2 8_565 7_655 34.90(5)
O3 Ca1 V2 8_565 7_655 35.19(5)
O3 Ca1 V2 . 7_655 88.06(6)
O1 Ca1 V2 6_557 7_655 115.46(5)
V1 Ca1 V2 . 7_655 64.72(2)
V2 Ca1 V2 2_564 7_655 90.08(3)
O2 Ca1 V1 4_546 1_554 103.15(5)
O2 Ca1 V1 5_566 1_554 103.15(5)
O4 Ca1 V1 . 1_554 92.67(6)
O4 Ca1 V1 8_565 1_554 92.67(6)
O3 Ca1 V1 8_565 1_554 34.06(5)
O3 Ca1 V1 . 1_554 34.06(5)
O1 Ca1 V1 6_557 1_554 177.01(8)
V1 Ca1 V1 . 1_554 102.37(4)
V2 Ca1 V1 2_564 1_554 62.71(2)
V2 Ca1 V1 7_655 1_554 62.71(2)
O2 Ca1 O1 4_546 6_556 68.38(6)
O2 Ca1 O1 5_566 6_556 68.38(6)
O4 Ca1 O1 . 6_556 139.23(6)
O4 Ca1 O1 8_565 6_556 139.23(6)
O3 Ca1 O1 8_565 6_556 72.54(6)
O3 Ca1 O1 . 6_556 72.54(6)
O1 Ca1 O1 6_557 6_556 119.96(11)
V1 Ca1 O1 . 6_556 165.40(6)
V2 Ca1 O1 2_564 6_556 105.74(4)
V2 Ca1 O1 7_655 6_556 105.74(4)
V1 Ca1 O1 1_554 6_556 63.03(6)
O2 Ca1 V2 4_546 4_546 15.77(6)
O2 Ca1 V2 5_566 4_546 94.62(7)
O4 Ca1 V2 . 4_546 153.39(5)
O4 Ca1 V2 8_565 4_546 100.23(5)
O3 Ca1 V2 8_565 4_546 91.05(5)
O3 Ca1 V2 . 4_546 136.44(6)
O1 Ca1 V2 6_557 4_546 69.86(5)
V1 Ca1 V2 . 4_546 124.97(2)
V2 Ca1 V2 2_564 4_546 170.30(2)
V2 Ca1 V2 7_655 4_546 94.76(2)
V1 Ca1 V2 1_554 4_546 112.32(2)
O1 Ca1 V2 6_556 4_546 64.86(4)
O2 Ca1 V2 4_546 5_566 94.62(7)
O2 Ca1 V2 5_566 5_566 15.77(6)
O4 Ca1 V2 . 5_566 100.23(5)
O4 Ca1 V2 8_565 5_566 153.39(5)
O3 Ca1 V2 8_565 5_566 136.44(6)
O3 Ca1 V2 . 5_566 91.05(5)
O1 Ca1 V2 6_557 5_566 69.86(5)
V1 Ca1 V2 . 5_566 124.97(2)
V2 Ca1 V2 2_564 5_566 94.76(2)
V2 Ca1 V2 7_655 5_566 170.30(2)
V1 Ca1 V2 1_554 5_566 112.32(2)
O1 Ca1 V2 6_556 5_566 64.86(4)
V2 Ca1 V2 4_546 5_566 79.27(3)
O2 Ca1 V1 4_546 6_557 68.30(6)
O2 Ca1 V1 5_566 6_557 68.30(6)
O4 Ca1 V1 . 6_557 101.10(5)
O4 Ca1 V1 8_565 6_557 101.10(5)
O3 Ca1 V1 8_565 6_557 144.88(5)
O3 Ca1 V1 . 6_557 144.88(5)
O1 Ca1 V1 6_557 6_557 19.67(7)
V1 Ca1 V1 . 6_557 94.31(3)
V2 Ca1 V1 2_564 6_557 126.408(19)
V2 Ca1 V1 7_655 6_557 126.408(19)
V1 Ca1 V1 1_554 6_557 163.32(3)
O1 Ca1 V1 6_556 6_557 100.29(6)
V2 Ca1 V1 4_546 6_557 56.22(2)
V2 Ca1 V1 5_566 6_557 56.22(2)
O2 Ca1 V2 4_546 . 146.05(6)
O2 Ca1 V2 5_566 . 70.59(6)
O4 Ca1 V2 . . 22.53(5)
O4 Ca1 V2 8_565 . 82.79(5)
O3 Ca1 V2 8_565 . 128.53(6)
O3 Ca1 V2 . . 80.56(5)
O1 Ca1 V2 6_557 . 68.17(5)
V1 Ca1 V2 . . 47.590(15)
V2 Ca1 V2 2_564 . 47.309(14)
V2 Ca1 V2 7_655 . 109.13(3)
V1 Ca1 V2 1_554 . 109.88(3)
O1 Ca1 V2 6_556 . 134.680(15)
V2 Ca1 V2 4_546 . 137.46(2)
V2 Ca1 V2 5_566 . 80.223(19)
V1 Ca1 V2 6_557 . 81.43(2)
O2 Ca1 V2 4_546 8_565 70.59(6)
O2 Ca1 V2 5_566 8_565 146.05(6)
O4 Ca1 V2 . 8_565 82.79(5)
O4 Ca1 V2 8_565 8_565 22.53(5)
O3 Ca1 V2 8_565 8_565 80.56(5)
O3 Ca1 V2 . 8_565 128.53(6)
O1 Ca1 V2 6_557 8_565 68.17(5)
V1 Ca1 V2 . 8_565 47.590(15)
V2 Ca1 V2 2_564 8_565 109.13(3)
V2 Ca1 V2 7_655 8_565 47.309(14)
V1 Ca1 V2 1_554 8_565 109.88(3)
O1 Ca1 V2 6_556 8_565 134.680(15)
V2 Ca1 V2 4_546 8_565 80.223(19)
V2 Ca1 V2 5_566 8_565 137.46(2)
V1 Ca1 V2 6_557 8_565 81.43(2)
V2 Ca1 V2 . 8_565 90.57(3)
O2 Ca1 V2 4_546 8_564 58.73(5)
O2 Ca1 V2 5_566 8_564 127.60(6)
O4 Ca1 V2 . 8_564 126.47(6)
O4 Ca1 V2 8_565 8_564 79.56(5)
O3 Ca1 V2 8_565 8_564 20.38(5)
O3 Ca1 V2 . 8_564 80.06(5)
O1 Ca1 V2 6_557 8_564 134.56(2)
V1 Ca1 V2 . 8_564 110.75(3)
V2 Ca1 V2 2_564 8_564 106.57(3)
V2 Ca1 V2 7_655 8_564 46.183(14)
V1 Ca1 V2 1_554 8_564 46.241(15)
O1 Ca1 V2 6_556 8_564 59.88(3)
V2 Ca1 V2 4_546 8_564 71.37(2)
V2 Ca1 V2 5_566 8_564 124.18(2)
V1 Ca1 V2 6_557 8_564 127.01(2)
V2 Ca1 V2 . 8_564 148.88(3)
V2 Ca1 V2 8_565 8_564 82.78(2)
O2 Ca1 V2 4_546 1_554 127.60(6)
O2 Ca1 V2 5_566 1_554 58.73(5)
O4 Ca1 V2 . 1_554 79.56(5)
O4 Ca1 V2 8_565 1_554 126.47(6)
O3 Ca1 V2 8_565 1_554 80.06(5)
O3 Ca1 V2 . 1_554 20.38(5)
O1 Ca1 V2 6_557 1_554 134.56(2)
V1 Ca1 V2 . 1_554 110.75(3)
V2 Ca1 V2 2_564 1_554 46.183(14)
V2 Ca1 V2 7_655 1_554 106.57(3)
V1 Ca1 V2 1_554 1_554 46.241(15)
O1 Ca1 V2 6_556 1_554 59.88(3)
V2 Ca1 V2 4_546 1_554 124.18(2)
V2 Ca1 V2 5_566 1_554 71.37(2)
V1 Ca1 V2 6_557 1_554 127.01(2)
V2 Ca1 V2 . 1_554 82.78(2)
V2 Ca1 V2 8_565 1_554 148.88(3)
V2 Ca1 V2 8_564 1_554 87.37(3)
O2 Ca1 O2 4_546 . 132.45(4)
O2 Ca1 O2 5_566 . 51.61(7)
O4 Ca1 O2 . . 45.25(6)
O4 Ca1 O2 8_565 . 100.73(6)
O3 Ca1 O2 8_565 . 149.55(6)
O3 Ca1 O2 . . 89.10(6)
O1 Ca1 O2 6_557 . 56.36(4)
V1 Ca1 O2 . . 66.92(3)
V2 Ca1 O2 2_564 . 62.25(3)
V2 Ca1 O2 7_655 . 131.02(4)
V1 Ca1 O2 1_554 . 122.68(4)
O1 Ca1 O2 6_556 . 119.81(4)
V2 Ca1 O2 4_546 . 119.36(4)
V2 Ca1 O2 5_566 . 58.59(3)
V1 Ca1 O2 6_557 . 64.15(3)
V2 Ca1 O2 . . 22.89(3)
V2 Ca1 O2 8_565 . 101.86(4)
V2 Ca1 O2 8_564 . 168.72(4)
V2 Ca1 O2 1_554 . 83.43(4)
O1 V1 O3 . 1_556 109.39(9)
O1 V1 O3 . 8_566 109.39(9)
O3 V1 O3 1_556 8_566 86.60(12)
O1 V1 O4 . 8_565 111.20(9)
O3 V1 O4 1_556 8_565 139.41(10)
O3 V1 O4 8_566 8_565 79.94(8)
O1 V1 O4 . . 111.20(9)
O3 V1 O4 1_556 . 79.94(8)
O3 V1 O4 8_566 . 139.41(10)
O4 V1 O4 8_565 . 85.85(12)
O1 V1 V2 . 8_565 110.680(18)
O3 V1 V2 1_556 8_565 121.50(7)
O3 V1 V2 8_566 8_565 40.47(6)
O4 V1 V2 8_565 8_565 40.27(6)
O4 V1 V2 . 8_565 120.75(7)
O1 V1 V2 . . 110.680(18)
O3 V1 V2 1_556 . 40.47(6)
O3 V1 V2 8_566 . 121.50(7)
O4 V1 V2 8_565 . 120.75(7)
O4 V1 V2 . . 40.27(6)
V2 V1 V2 8_565 . 138.64(4)
O1 V1 Ca1 . . 132.17(10)
O3 V1 Ca1 1_556 . 104.90(6)
O3 V1 Ca1 8_566 . 104.90(6)
O4 V1 Ca1 8_565 . 44.38(6)
O4 V1 Ca1 . . 44.38(6)
V2 V1 Ca1 8_565 . 76.414(17)
V2 V1 Ca1 . . 76.414(17)
O1 V1 Ca1 . 1_556 125.46(10)
O3 V1 Ca1 1_556 1_556 43.93(6)
O3 V1 Ca1 8_566 1_556 43.93(6)
O4 V1 Ca1 8_565 1_556 107.99(6)
O4 V1 Ca1 . 1_556 107.99(6)
V2 V1 Ca1 8_565 1_556 78.037(17)
V2 V1 Ca1 . 1_556 78.037(17)
Ca1 V1 Ca1 . 1_556 102.37(4)
O1 V1 Ca1 . 6_657 32.01(10)
O3 V1 Ca1 1_556 6_657 86.46(6)
O3 V1 Ca1 8_566 6_657 86.46(6)
O4 V1 Ca1 8_565 6_657 130.10(6)
O4 V1 Ca1 . 6_657 130.10(6)
V2 V1 Ca1 8_565 6_657 107.330(17)
V2 V1 Ca1 . 6_657 107.330(17)
Ca1 V1 Ca1 . 6_657 164.18(3)
Ca1 V1 Ca1 1_556 6_657 93.45(3)
O1 V1 Ca1 . 6_656 48.32(10)
O3 V1 Ca1 1_556 6_656 134.79(6)
O3 V1 Ca1 8_566 6_656 134.79(6)
O4 V1 Ca1 8_565 6_656 76.41(6)
O4 V1 Ca1 . 6_656 76.41(6)
V2 V1 Ca1 8_565 6_656 103.713(17)
V2 V1 Ca1 . 6_656 103.713(17)
Ca1 V1 Ca1 . 6_656 83.86(3)
Ca1 V1 Ca1 1_556 6_656 173.77(3)
Ca1 V1 Ca1 6_657 6_656 80.33(3)
O1 V1 Ca1 . 2_565 75.714(13)
O3 V1 Ca1 1_556 2_565 54.59(6)
O3 V1 Ca1 8_566 2_565 138.57(6)
O4 V1 Ca1 8_565 2_565 138.25(6)
O4 V1 Ca1 . 2_565 54.98(6)
V2 V1 Ca1 8_565 2_565 173.61(2)
V2 V1 Ca1 . 2_565 34.970(19)
Ca1 V1 Ca1 . 2_565 99.323(14)
Ca1 V1 Ca1 1_556 2_565 98.464(14)
Ca1 V1 Ca1 6_657 2_565 78.076(13)
Ca1 V1 Ca1 6_656 2_565 80.340(13)
O2 V2 O4 . 2_565 108.87(10)
O2 V2 O4 . . 112.29(10)
O4 V2 O4 2_565 . 138.78(5)
O2 V2 O3 . 2_565 106.10(10)
O4 V2 O3 2_565 2_565 89.55(9)
O4 V2 O3 . 2_565 81.32(9)
O2 V2 O3 . 1_556 114.59(10)
O4 V2 O3 2_565 1_556 81.25(9)
O4 V2 O3 . 1_556 80.02(8)
O3 V2 O3 2_565 1_556 139.12(4)
O2 V2 V2 . 2_565 120.60(7)
O4 V2 V2 2_565 2_565 40.56(6)
O4 V2 V2 . 2_565 111.54(6)
O3 V2 V2 2_565 2_565 118.40(7)
O3 V2 V2 1_556 2_565 40.73(6)
O2 V2 V2 . 2_564 114.21(7)
O4 V2 V2 2_565 2_564 120.56(7)
O4 V2 V2 . 2_564 40.54(6)
O3 V2 V2 2_565 2_564 40.83(6)
O3 V2 V2 1_556 2_564 113.39(7)
V2 V2 V2 2_565 2_564 125.18(4)
O2 V2 V1 . . 127.52(9)
O4 V2 V1 2_565 . 108.87(6)
O4 V2 V1 . . 40.53(6)
O3 V2 V1 2_565 . 109.29(6)
O3 V2 V1 1_556 . 40.29(6)
V2 V2 V1 2_565 . 72.54(2)
V2 V2 V1 2_564 . 74.14(3)
O2 V2 Ca1 . 2_565 118.11(9)
O4 V2 Ca1 2_565 2_565 44.26(6)
O4 V2 Ca1 . 2_565 113.30(6)
O3 V2 Ca1 2_565 2_565 45.45(6)
O3 V2 Ca1 1_556 2_565 112.60(7)
V2 V2 Ca1 2_565 2_565 76.58(3)
V2 V2 Ca1 2_564 2_565 79.24(3)
V1 V2 Ca1 . 2_565 114.36(3)
O2 V2 Ca1 . 5_566 23.29(9)
O4 V2 Ca1 2_565 5_566 95.44(6)
O4 V2 Ca1 . 5_566 123.92(6)
O3 V2 Ca1 2_565 5_566 87.43(6)
O3 V2 Ca1 1_556 5_566 132.89(6)
V2 V2 Ca1 2_565 5_566 121.91(3)
V2 V2 Ca1 2_564 5_566 108.57(3)
V1 V2 Ca1 . 5_566 150.12(3)
Ca1 V2 Ca1 2_565 5_566 95.11(2)
O2 V2 Ca1 . . 84.85(8)
O4 V2 Ca1 2_565 . 164.63(6)
O4 V2 Ca1 . . 27.85(6)
O3 V2 Ca1 2_565 . 93.28(6)
O3 V2 Ca1 1_556 . 86.77(6)
V2 V2 Ca1 2_565 . 126.50(3)
V2 V2 Ca1 2_564 . 56.11(2)
V1 V2 Ca1 . . 56.00(2)
Ca1 V2 Ca1 2_565 . 135.33(2)
Ca1 V2 Ca1 5_566 . 99.777(19)
O2 V2 Ca1 . 1_556 89.17(8)
O4 V2 Ca1 2_565 1_556 90.33(6)
O4 V2 Ca1 . 1_556 88.20(6)
O3 V2 Ca1 2_565 1_556 163.88(6)
O3 V2 Ca1 1_556 1_556 25.45(6)
V2 V2 Ca1 2_565 1_556 54.58(2)
V2 V2 Ca1 2_564 1_556 128.01(3)
V1 V2 Ca1 . 1_556 55.72(2)
Ca1 V2 Ca1 2_565 1_556 131.14(2)
Ca1 V2 Ca1 5_566 1_556 108.63(2)
Ca1 V2 Ca1 . 1_556 82.78(2)
V1 O1 Ca1 . 6_657 128.32(15)
V1 O1 Ca1 . 6_656 111.72(13)
Ca1 O1 Ca1 6_657 6_656 119.96(11)
V1 O1 Ca1 . 1_556 37.75(8)
Ca1 O1 Ca1 6_657 1_556 90.57(8)
Ca1 O1 Ca1 6_656 1_556 149.47(9)
V1 O1 Ca1 . . 32.75(8)
Ca1 O1 Ca1 6_657 . 161.07(10)
Ca1 O1 Ca1 6_656 . 78.97(6)
Ca1 O1 Ca1 1_556 . 70.50(5)
V2 O2 Ca1 . 5_566 140.94(14)
V2 O2 Ca1 . . 72.26(8)
Ca1 O2 Ca1 5_566 . 128.39(7)
V2 O2 Ca1 . 1_556 69.07(8)
Ca1 O2 Ca1 5_566 1_556 140.60(7)
Ca1 O2 Ca1 . 1_556 77.30(5)
V2 O2 Ca1 . 2_565 42.89(7)
Ca1 O2 Ca1 5_566 2_565 98.41(7)
Ca1 O2 Ca1 . 2_565 105.69(5)
Ca1 O2 Ca1 1_556 2_565 101.98(5)
V1 O3 V2 1_554 2_564 128.29(11)
V1 O3 V2 1_554 1_554 99.24(9)
V2 O3 V2 2_564 1_554 98.44(9)
V1 O3 Ca1 1_554 . 102.00(9)
V2 O3 Ca1 2_564 . 99.36(8)
V2 O3 Ca1 1_554 . 134.17(10)
V1 O3 Ca1 1_554 6_656 65.31(6)
V2 O3 Ca1 2_564 6_656 64.26(6)
V2 O3 Ca1 1_554 6_656 122.99(8)
Ca1 O3 Ca1 . 6_656 102.78(6)
V1 O3 Ca1 1_554 1_554 48.98(5)
V2 O3 Ca1 2_564 1_554 160.78(9)
V2 O3 Ca1 1_554 1_554 66.06(5)
Ca1 O3 Ca1 . 1_554 99.70(7)
Ca1 O3 Ca1 6_656 1_554 113.48(5)
V1 O3 Ca1 1_554 2_564 104.62(7)
V2 O3 Ca1 2_564 2_564 60.90(6)
V2 O3 Ca1 1_554 2_564 43.60(5)
Ca1 O3 Ca1 . 2_564 153.16(7)
Ca1 O3 Ca1 6_656 2_564 85.46(4)
Ca1 O3 Ca1 1_554 2_564 100.24(4)
V2 O4 V2 2_564 . 98.90(9)
V2 O4 V1 2_564 . 132.67(11)
V2 O4 V1 . . 99.19(9)
V2 O4 Ca1 2_564 . 100.84(8)
V2 O4 Ca1 . . 129.62(10)
V1 O4 Ca1 . . 100.39(9)
V2 O4 Ca1 2_564 6_656 58.09(5)
V2 O4 Ca1 . 6_656 132.32(8)
V1 O4 Ca1 . 6_656 77.63(6)
Ca1 O4 Ca1 . 6_656 97.17(6)
V2 O4 Ca1 2_564 1_556 161.83(8)
V2 O4 Ca1 . 1_556 65.67(5)
V1 O4 Ca1 . 1_556 47.09(5)
Ca1 O4 Ca1 . 1_556 96.65(6)
Ca1 O4 Ca1 6_656 1_556 124.56(5)
V2 O4 Ca1 2_564 2_565 63.94(6)
V2 O4 Ca1 . 2_565 43.19(5)
V1 O4 Ca1 . 2_565 104.07(7)
Ca1 O4 Ca1 . 2_565 155.38(7)
Ca1 O4 Ca1 6_656 2_565 90.74(4)
Ca1 O4 Ca1 1_556 2_565 97.94(4)
V2 O4 Ca1 2_564 5_566 90.29(7)
V2 O4 Ca1 . 5_566 37.45(4)
V1 O4 Ca1 . 5_566 128.31(7)
Ca1 O4 Ca1 . 5_566 96.62(6)
Ca1 O4 Ca1 6_656 5_566 147.37(5)
Ca1 O4 Ca1 1_556 5_566 82.79(3)
Ca1 O4 Ca1 2_565 5_566 65.82(3)

loop_
_geom_bond_atom_site_label_1
_geom_bond_atom_site_label_2
_geom_bond_site_symmetry_2
_geom_bond_distance
Ca1 O2 4_546 2.343(3)
Ca1 O2 5_566 2.343(3)
Ca1 O4 . 2.392(2)
Ca1 O4 8_565 2.392(2)
Ca1 O3 8_565 2.431(2)
Ca1 O3 . 2.431(2)
Ca1 O1 6_557 2.547(3)
Ca1 V1 . 3.3634(12)
Ca1 V2 2_564 3.3658(11)
Ca1 V2 7_655 3.3658(11)
Ca1 V1 1_554 3.4271(13)
Ca1 O1 6_556 3.537(3)
Ca1 V2 4_546 3.7337(11)
Ca1 V2 5_566 3.7337(11)
Ca1 V1 6_557 3.7693(14)
Ca1 V2 . 3.9437(10)
Ca1 V2 8_565 3.9437(10)
Ca1 V2 8_564 4.0574(10)
Ca1 V2 1_554 4.0574(10)
Ca1 O2 . 4.124(2)
V1 O1 . 1.617(3)
V1 O3 1_556 1.962(2)
V1 O3 8_566 1.962(2)
V1 O4 8_565 1.972(2)
V1 O4 . 1.972(2)
V1 V2 8_565 2.9956(8)
V1 V2 . 2.9956(8)
V1 Ca1 1_556 3.4271(13)
V1 Ca1 6_657 3.7693(14)
V1 Ca1 6_656 4.4001(14)
V1 Ca1 2_565 5.3497(11)
V2 O2 . 1.610(2)
V2 O4 2_565 1.960(2)
V2 O4 . 1.962(2)
V2 O3 2_565 1.966(2)
V2 O3 1_556 1.970(2)
V2 V2 2_565 2.9801(9)
V2 V2 2_564 2.9801(9)
V2 Ca1 2_565 3.3658(11)
V2 Ca1 5_566 3.7337(11)
V2 Ca1 1_556 4.0574(10)
O1 Ca1 6_657 2.547(3)
O1 Ca1 6_656 3.537(3)
O1 Ca1 1_556 4.560(3)
O2 Ca1 5_566 2.343(3)
O2 Ca1 1_556 4.343(2)
O2 Ca1 2_565 4.362(3)
O3 V1 1_554 1.962(2)
O3 V2 2_564 1.966(2)
O3 V2 1_554 1.970(2)
O3 Ca1 6_656 4.141(2)
O3 Ca1 1_554 4.308(2)
O3 Ca1 2_564 4.506(2)
O4 V2 2_564 1.960(2)
O4 Ca1 6_656 4.379(2)
O4 Ca1 1_556 4.451(2)
O4 Ca1 2_565 4.516(2)
O4 Ca1 5_566 5.095(2)
